data_2104009
loop_
_publ_author_name
'H\"owing, Jonas'
'Gustafsson, Torbj\"orn'
'Thomas, John O.'

_publ_section_title
;
 Low-temperature structure of V~6~O~13~
;
_journal_issue 6
_journal_name_full 'Acta Crystallographica Section B'
_journal_page_first 747
_journal_page_last 752
_journal_paper_doi 10.1107/S0108768103023437
_journal_volume 59
_journal_year 2003
_chemical_formula_moiety 'V6 O13 '
_chemical_formula_sum 'O13 V6'
_chemical_formula_weight 513.64
_space_group_IT_number 7
_symmetry_cell_setting monoclinic
_symmetry_space_group_name_Hall 'P -2yc'
_symmetry_space_group_name_H-M 'P 1 c 1'
_cell_angle_alpha 90
_cell_angle_beta 100.9140(10)
_cell_angle_gamma 90
_cell_formula_units_Z 2
_cell_length_a 10.05430(10)
_cell_length_b 3.70800(10)
_cell_length_c 11.95540(10)
_cell_measurement_reflns_used 4122
_cell_measurement_temperature 95(2)
_cell_measurement_theta_max 49.394
_cell_measurement_theta_min 3.471
_cell_volume 437.652(13)
_computing_cell_refinement 'SAINT+ (Bruker 2001)'
_computing_data_reduction 'SAINT+ (Bruker 2001)'
_computing_molecular_graphics 'Diamond Version 2.1c'
_computing_publication_material 'JANA2000 (Petricek,V. & Dusek,M., 2000)'
_computing_structure_refinement 'JANA2000 (Petricek,V. & Dusek,M., 2000)'
_computing_structure_solution 'JANA2000 (Petricek,V. & Dusek,M., 2000)'
_diffrn_ambient_temperature 95(2)
_diffrn_detector_area_resol_mean 512*512
_diffrn_measurement_device_type 'CCD area detector'
_diffrn_measurement_method '\w scans'
_diffrn_radiation_monochromator graphite
_diffrn_radiation_source 'fine-focus sealed tube'
_diffrn_radiation_type MoK\a
_diffrn_radiation_wavelength 0.71073
_diffrn_reflns_av_R_equivalents 0.0582
_diffrn_reflns_limit_h_max 21
_diffrn_reflns_limit_h_min -21
_diffrn_reflns_limit_k_max 6
_diffrn_reflns_limit_k_min -7
_diffrn_reflns_limit_l_max 24
_diffrn_reflns_limit_l_min -25
_diffrn_reflns_number 26501
_diffrn_reflns_theta_max 49.63
_diffrn_reflns_theta_min 2.06
_diffrn_standards_decay_% 0
_diffrn_standards_interval_count 0
_diffrn_standards_number 0
_exptl_absorpt_coefficient_mu 6.225
_exptl_absorpt_correction_T_max 0.7748
_exptl_absorpt_correction_T_min 0.5804
_exptl_absorpt_correction_type integration
_exptl_crystal_colour Black
_exptl_crystal_density_diffrn 3.896
_exptl_crystal_density_meas ?
_exptl_crystal_description Brick
_exptl_crystal_F_000 484
_exptl_crystal_size_max 0.12
_exptl_crystal_size_mid 0.07
_exptl_crystal_size_min 0.05
_refine_diff_density_max 4.46
_refine_diff_density_min -4.75
_refine_ls_extinction_coef 683(5)
_refine_ls_extinction_method 'B-C type 1 Gaussian isotropic'
_refine_ls_goodness_of_fit_obs 0.58
_refine_ls_goodness_of_fit_ref 0.58
_refine_ls_hydrogen_treatment none
_refine_ls_number_parameters 191
_refine_ls_number_reflns 26501
_refine_ls_R_factor_all 0.0779
_refine_ls_R_factor_gt 0.0779
_refine_ls_shift/su_max 0.0225
_refine_ls_shift/su_mean 0.0024
_refine_ls_structure_factor_coef Fsqd
_refine_ls_weighting_details w=1/\s^2^(I)
_refine_ls_weighting_scheme sigma
_refine_ls_wR_factor_gt 0.0826
_refine_ls_wR_factor_ref 0.0826
_reflns_number_observed 26501
_reflns_number_total 8245
_reflns_observed_criterion >-15sigma(I)
_cod_data_source_file bm5002.cif
_cod_data_source_block Bruker_data
_cod_depositor_comments
;
 Moving the _atom_site_adp_type, _atom_site_occupancy and
 _atom_site_type_symbol data items into the main _atom_site
 loop.

 Antanas Vaitkus,
 2017-01-10
;
_cod_original_cell_volume 437.650(10)
_cod_original_sg_symbol_H-M Pc
_cod_original_formula_sum 'O13 V6 '
_cod_database_code 2104009
_cod_database_fobs_code 2104009

loop_
_symmetry_equiv_pos_site_id
_symmetry_equiv_pos_as_xyz
1 x,y,z
2 x,-y,1/2+z

loop_
_atom_site_label
_atom_site_type_symbol
_atom_site_fract_x
_atom_site_fract_y
_atom_site_fract_z
_atom_site_occupancy
_atom_site_U_iso_or_equiv
_atom_site_adp_type
V1a V -0.006112 0.2974(2) 0.345635 1 0.00876(12) Uani
V1b V -0.00300(8) 0.2358(2) 0.64163(8) 1 0.00432(10) Uani
V2a V 0.36020(10) 0.2503(3) 0.41711(8) 1 0.00272(10) Uani
V2b V 0.63220(10) 0.24780(10) 0.59099(8) 1 0.00235(10) Uani
V3a V 0.36370(10) 0.24890(10) 0.71932(8) 1 0.00247(10) Uani
V3b V 0.63060(10) 0.2515(3) 0.28868(8) 1 0.00264(10) Uani
O1a O -0.0034(3) 0.2560(10) 0.1835(2) 1 0.0050(4) Uani
O2a O 0.3854(3) 0.2497(6) 0.8859(2) 1 0.0038(4) Uani
O3a O 0.4068(3) 0.2520(10) 0.2540(2) 1 0.0040(4) Uani
O4a O -0.0032(3) 0.2400(10) 0.5019(2) 1 0.0056(3) Uani
O5a O 0.1923(3) 0.2520(10) 0.3865(2) 1 0.0051(5) Uani
O6a O 0.1965(3) 0.2464(6) 0.6818(2) 1 0.0046(5) Uani
O7a O 0.4037(3) 0.2510(10) 0.5647(2) 1 0.0040(4) Uani
O1b O -0.0041(3) 0.2411(5) 0.8289(2) 1 0.0051(4) Uani
O2b O 0.6094(3) 0.2510(10) 0.1219(2) 1 0.0046(4) Uani
O3b O 0.5878(3) 0.2489(6) 0.7520(2) 1 0.0038(4) Uani
O5b O 0.7991(3) 0.2469(6) 0.6173(2) 1 0.0049(5) Uani
O6b O 0.7987(3) 0.2540(10) 0.3223(2) 1 0.0052(5) Uani
O7b O 0.5886(3) 0.2510(10) 0.4416(2) 1 0.0049(4) Uani

loop_
_atom_site_aniso_label
_atom_site_aniso_U_11
_atom_site_aniso_U_22
_atom_site_aniso_U_33
_atom_site_aniso_U_12
_atom_site_aniso_U_13
_atom_site_aniso_U_23
_atom_site_aniso_type_symbol
V1a 0.0035(2) 0.0149(2) 0.0075(2) 0.00162(19) 0.00013(15) -0.0057(2) V
V1b 0.00295(18) 0.00396(15) 0.0059(2) -0.00099(14) 0.00033(14) -0.00054(14) V
V2a 0.00240(18) 0.00294(15) 0.00284(17) -0.00007(13) 0.00053(13) 0.0003(2) V
V2b 0.00234(17) 0.00300(15) 0.00182(16) -0.00013(12) 0.00065(13) 0.00035(13) V
V3a 0.00203(17) 0.00222(15) 0.00318(17) -0.00021(11) 0.00050(13) 0.00001(13) V
V3b 0.00253(18) 0.00262(15) 0.00257(16) 0.00001(13) 0.00000(13) -0.00026(19) V
O1a 0.0040(8) 0.0040(7) 0.0068(7) -0.0015(10) 0.0002(5) -0.0038(10) O
O2a 0.0040(8) 0.0035(6) 0.0038(6) -0.0005(5) 0.0002(5) -0.0004(6) O
O3a 0.0038(8) 0.0032(7) 0.0048(7) -0.0008(7) 0.0003(6) 0.0000(8) O
O4a 0.0046(3) 0.0087(6) 0.0035(4) -0.0019(8) 0.0005(3) -0.0009(10) O
O5a 0.0025(8) 0.0066(8) 0.0066(7) 0.0011(6) 0.0019(6) -0.0006(9) O
O6a 0.0035(9) 0.0049(7) 0.0056(7) -0.0001(5) 0.0017(6) 0.0005(6) O
O7a 0.0031(8) 0.0042(7) 0.0051(7) -0.0001(7) 0.0018(6) -0.0007(7) O
O1b 0.0055(8) 0.0055(7) 0.0042(7) 0.0008(8) 0.0007(5) 0.0007(6) O
O2b 0.0067(9) 0.0032(7) 0.0041(6) 0.0015(7) 0.0019(5) -0.0006(7) O
O3b 0.0045(8) 0.0036(7) 0.0034(7) 0.0003(5) 0.0008(6) 0.0002(6) O
O5b 0.0037(9) 0.0039(7) 0.0064(7) -0.0009(5) -0.0007(6) 0.0002(6) O
O6b 0.0022(8) 0.0057(8) 0.0072(8) -0.0003(6) -0.0002(6) -0.0009(9) O
O7b 0.0066(9) 0.0037(7) 0.0047(7) -0.0006(8) 0.0013(6) 0.0005(8) O

loop_
_atom_type_symbol
_atom_type_scat_dispersion_real
_atom_type_scat_dispersion_imag
_atom_type_scat_source
O 0.011 0.006 'International Tables Vol C Tables  4.2.6.8 and 6.1.1.4'
V 0.301 0.529 'International Tables Vol C Tables  4.2.6.8 and 6.1.1.4'

loop_
_geom_angle_atom_site_label_1
_geom_angle_atom_site_label_2
_geom_angle_atom_site_label_3
_geom_angle_site_symmetry_1
_geom_angle_site_symmetry_3
_geom_angle
O1a V1a O4a . . 168.84(16)
O1a V1a O5a . . 92.05(11)
O1a V1a O1b . 2_554 79.65(13)
O1a V1a O1b . 2_564 87.71(13)
O1a V1a O6b . 1_455 93.14(11)
O4a V1a O5a . . 85.36(11)
O4a V1a O1b . 2_554 89.30(13)
O4a V1a O1b . 2_564 103.30(14)
O4a V1a O6b . 1_455 87.61(11)
O5a V1a O1b . 2_554 84.88(13)
O5a V1a O1b . 2_564 94.59(14)
O5a V1a O6b . 1_455 168.63(14)
O1b V1a O1b 2_554 2_564 167.32(11)
O1b V1a O6b 2_554 1_455 86.10(14)
O1b V1a O1b 2_564 2_554 167.32(11)
O1b V1a O6b 2_564 1_455 95.72(14)
O1a V1b O1a 2_555 2_565 149.73(12)
O1a V1b O4a 2_555 . 105.91(15)
O1a V1b O6a 2_555 . 90.45(11)
O1a V1b O1b 2_555 . 75.13(9)
O1a V1b O5b 2_555 1_455 90.38(11)
O1a V1b O1a 2_565 2_555 149.73(12)
O1a V1b O4a 2_565 . 104.36(15)
O1a V1b O6a 2_565 . 88.26(11)
O1a V1b O1b 2_565 . 74.60(9)
O1a V1b O5b 2_565 1_455 88.07(11)
O4a V1b O6a . . 92.98(13)
O4a V1b O1b . . 178.91(14)
O4a V1b O5b . 1_455 92.44(12)
O6a V1b O1b . . 87.35(10)
O6a V1b O5b . 1_455 174.08(11)
O1b V1b O5b . 1_455 87.20(11)
O2a V2a O2a 2_554 2_564 150.44(13)
O2a V2a O3a 2_554 . 76.12(13)
O2a V2a O5a 2_554 . 97.31(16)
O2a V2a O7a 2_554 . 100.49(14)
O2a V2a O7b 2_554 . 81.83(13)
O2a V2a O2a 2_564 2_554 150.44(13)
O2a V2a O3a 2_564 . 75.78(13)
O2a V2a O5a 2_564 . 96.89(16)
O2a V2a O7a 2_564 . 100.33(14)
O2a V2a O7b 2_564 . 81.70(13)
O3a V2a O5a . . 101.11(12)
O3a V2a O7a . . 152.96(14)
O3a V2a O7b . . 73.68(10)
O5a V2a O7a . . 105.93(14)
O5a V2a O7b . . 174.79(12)
O7a V2a O7b . . 79.28(12)
O7a V2b O2b . 2_555 82.86(13)
O7a V2b O2b . 2_565 82.31(13)
O7a V2b O3b . . 74.63(10)
O7a V2b O5b . . 177.04(12)
O7a V2b O7b . . 78.88(12)
O2b V2b O2b 2_555 2_565 151.53(13)
O2b V2b O3b 2_555 . 76.43(10)
O2b V2b O5b 2_555 . 96.68(12)
O2b V2b O7b 2_555 . 100.80(14)
O2b V2b O2b 2_565 2_555 151.53(13)
O2b V2b O3b 2_565 . 76.27(10)
O2b V2b O5b 2_565 . 96.88(12)
O2b V2b O7b 2_565 . 99.99(14)
O3b V2b O5b . . 102.42(12)
O3b V2b O7b . . 153.51(14)
O5b V2b O7b . . 104.07(14)
O2a V3a O3a . 2_555 78.84(10)
O2a V3a O3a . 2_565 78.64(10)
O2a V3a O6a . . 100.78(13)
O2a V3a O7a . . 162.13(13)
O2a V3a O3b . . 84.66(11)
O3a V3a O3a 2_555 2_565 147.52(12)
O3a V3a O6a 2_555 . 103.15(12)
O3a V3a O7a 2_555 . 97.36(13)
O3a V3a O3b 2_555 . 77.46(11)
O3a V3a O3a 2_565 2_555 147.52(12)
O3a V3a O6a 2_565 . 103.83(12)
O3a V3a O7a 2_565 . 96.94(13)
O3a V3a O3b 2_565 . 77.42(11)
O6a V3a O7a . . 97.08(12)
O6a V3a O3b . . 174.55(12)
O7a V3a O3b . . 77.48(11)
O3a V3b O2b . . 84.18(11)
O3a V3b O3b . 2_554 77.50(13)
O3a V3b O3b . 2_564 77.38(13)
O3a V3b O6b . . 176.86(12)
O3a V3b O7b . . 77.44(11)
O2b V3b O3b . 2_554 78.02(13)
O2b V3b O3b . 2_564 78.11(13)
O2b V3b O6b . . 98.94(13)
O2b V3b O7b . . 161.62(13)
O3b V3b O3b 2_554 2_564 146.77(11)
O3b V3b O6b 2_554 . 103.44(16)
O3b V3b O7b 2_554 . 97.64(14)
O3b V3b O3b 2_564 2_554 146.77(11)
O3b V3b O6b 2_564 . 102.83(16)
O3b V3b O7b 2_564 . 97.76(14)
O6b V3b O7b . . 99.43(12)
V1a O1a V1b . 2_554 109.89(16)
V1a O1a V1b . 2_564 100.38(15)
V1b O1a V1b 2_554 2_564 149.73(14)
V1b O1a V1b 2_564 2_554 149.73(14)
V2a O2a V2a 2_555 2_565 150.44(17)
V2a O2a V3a 2_555 . 101.69(10)
V2a O2a V2a 2_565 2_555 150.44(17)
V2a O2a V3a 2_565 . 101.86(10)
V2a O3a V3a . 2_554 96.68(14)
V2a O3a V3a . 2_564 97.04(14)
V2a O3a V3b . . 103.01(10)
V3a O3a V3a 2_554 2_564 147.52(14)
V3a O3a V3b 2_554 . 102.61(15)
V3a O3a V3a 2_564 2_554 147.52(14)
V3a O3a V3b 2_564 . 102.75(15)
V1a O4a V1b . . 174.0(2)
V1a O5a V2a . . 175.0(2)
V1b O6a V3a . . 178.21(16)
V2a O7a V2b . . 101.26(14)
V2a O7a V3a . . 154.08(18)
V2b O7a V3a . . 104.66(10)
V1a O1b V1a 2_555 2_565 167.32(15)
V1a O1b V1b 2_555 . 95.33(8)
V1a O1b V1a 2_565 2_555 167.32(15)
V1a O1b V1b 2_565 . 97.30(10)
V2b O2b V2b 2_554 2_564 151.53(17)
V2b O2b V3b 2_554 . 101.74(15)
V2b O2b V2b 2_564 2_554 151.53(17)
V2b O2b V3b 2_564 . 101.58(15)
V2b O3b V3a . . 103.24(10)
V2b O3b V3b . 2_555 97.57(11)
V2b O3b V3b . 2_565 97.80(11)
V3a O3b V3b . 2_555 102.43(11)
V3a O3b V3b . 2_565 102.45(11)
V3b O3b V3b 2_555 2_565 146.77(14)
V3b O3b V3b 2_565 2_555 146.77(14)
V1b O5b V2b 1_655 . 177.36(16)
V1a O6b V3b 1_655 . 172.9(2)
V2a O7b V2b . . 100.58(14)
V2a O7b V3b . . 105.86(11)
V2b O7b V3b . . 153.55(18)

loop_
_geom_bond_atom_site_label_1
_geom_bond_atom_site_label_2
_geom_bond_site_symmetry_2
_geom_bond_distance
V1a O1a . 1.950(2)
V1a O4a . 1.875(2)
V1a O5a . 1.969(2)
V1a O1b 2_554 2.007(2)
V1a O1b 2_564 1.724(2)
V1a O6b 1_455 1.936(3)
V1b O1a 2_555 1.891(3)
V1b O1a 2_565 1.950(3)
V1b O4a . 1.670(2)
V1b O6a . 1.972(3)
V1b O1b . 2.241(2)
V1b O5b 1_455 1.956(3)
V2a O2a 2_554 1.917(2)
V2a O2a 2_564 1.917(2)
V2a O3a . 2.090(2)
V2a O5a . 1.658(3)
V2a O7a . 1.736(2)
V2a O7b . 2.259(3)
V2b O7a . 2.259(3)
V2b O2b 2_555 1.908(3)
V2b O2b 2_565 1.917(3)
V2b O3b . 2.057(2)
V2b O5b . 1.648(3)
V2b O7b . 1.757(2)
V3a O2a . 1.962(2)
V3a O3a 2_555 1.934(3)
V3a O3a 2_565 1.928(3)
V3a O6a . 1.656(3)
V3a O7a . 1.965(2)
V3a O3b . 2.213(3)
V3b O3a . 2.210(3)
V3b O2b . 1.965(2)
V3b O3b 2_554 1.936(2)
V3b O3b 2_564 1.933(2)
V3b O6b . 1.662(3)
V3b O7b . 1.953(2)
O1a V1a . 1.950(2)
O1a V1b 2_554 1.891(3)
O1a V1b 2_564 1.950(3)
O2a V2a 2_555 1.917(2)
O2a V2a 2_565 1.917(2)
O2a V3a . 1.962(2)
O3a V2a . 2.090(2)
O3a V3a 2_554 1.934(3)
O3a V3a 2_564 1.928(3)
O3a V3b . 2.210(3)
O4a V1a . 1.875(2)
O4a V1b . 1.670(2)
O5a V1a . 1.969(2)
O5a V2a . 1.658(3)
O6a V1b . 1.972(3)
O6a V3a . 1.656(3)
O7a V2a . 1.736(2)
O7a V2b . 2.259(3)
O7a V3a . 1.965(2)
O1b V1a 2_555 2.007(2)
O1b V1a 2_565 1.724(2)
O1b V1b . 2.241(2)
O2b V2b 2_554 1.908(3)
O2b V2b 2_564 1.917(3)
O2b V3b . 1.965(2)
O3b V2b . 2.057(2)
O3b V3a . 2.213(3)
O3b V3b 2_555 1.936(2)
O3b V3b 2_565 1.933(2)
O5b V1b 1_655 1.956(3)
O5b V2b . 1.648(3)
O6b V1a 1_655 1.936(3)
O6b V3b . 1.662(3)
O7b V2a . 2.259(3)
O7b V2b . 1.757(2)
O7b V3b . 1.953(2)
